data_4035420
loop_
_publ_author_name
'Shen, Yue'
'Chai, Jun'
'Yang, Gaosheng'
'Chen, Wenlong'
'Chai, Zhuo'

_publ_section_title
;
 Stereocontrolled Synthesis of trans/ cis-2,3-Disubstituted
 Cyclopropane-1,1-diesters and Applications in the Syntheses of
 Furanolignans.
;
_journal_issue 20
_journal_name_full 'The Journal of organic chemistry'
_journal_page_first 12549
_journal_page_last 12558
_journal_paper_doi 10.1021/acs.joc.8b01798
_journal_volume 83
_journal_year 2018
_chemical_formula_sum 'C12 H10 Br N O3'
_chemical_formula_weight 296.12
_space_group_IT_number 14
_space_group_name_Hall '-P 2ybc'
_space_group_name_H-M_alt 'P 1 21/c 1'
_symmetry_cell_setting monoclinic
_symmetry_space_group_name_H-M 'P 1 21/c 1'
_atom_sites_solution_hydrogens geom
_atom_sites_solution_primary direct
_atom_sites_solution_secondary difmap
_audit_creation_method SHELXL-97
_cell_angle_alpha 90.00
_cell_angle_beta 114.676(2)
_cell_angle_gamma 90.00
_cell_formula_units_Z 4
_cell_length_a 15.355(2)
_cell_length_b 6.4821(10)
_cell_length_c 13.0958(19)
_cell_measurement_reflns_used 3897
_cell_measurement_temperature 293(2)
_cell_measurement_theta_max 26.64
_cell_measurement_theta_min 2.67
_cell_volume 1184.4(3)
_computing_cell_refinement 'Bruker SMART'
_computing_data_collection 'Bruker SMART'
_computing_data_reduction 'Bruker SAINT'
_computing_molecular_graphics 'Bruker SHELXTL'
_computing_publication_material 'Bruker SHELXTL'
_computing_structure_refinement 'SHELXL-97 (Sheldrick, 1997)'
_computing_structure_solution 'SHELXS-97 (Sheldrick, 1990)'
_diffrn_ambient_temperature 293(2)
_diffrn_measured_fraction_theta_full 0.997
_diffrn_measured_fraction_theta_max 0.997
_diffrn_measurement_device_type 'CCD area detector'
_diffrn_measurement_method 'phi and omega scans'
_diffrn_radiation_monochromator graphite
_diffrn_radiation_source 'fine-focus sealed tube'
_diffrn_radiation_type MoK\a
_diffrn_radiation_wavelength 0.71073
_diffrn_reflns_av_R_equivalents 0.0326
_diffrn_reflns_av_sigmaI/netI 0.0317
_diffrn_reflns_limit_h_max 19
_diffrn_reflns_limit_h_min -19
_diffrn_reflns_limit_k_max 8
_diffrn_reflns_limit_k_min -8
_diffrn_reflns_limit_l_max 17
_diffrn_reflns_limit_l_min -16
_diffrn_reflns_number 9706
_diffrn_reflns_theta_full 27.46
_diffrn_reflns_theta_max 27.46
_diffrn_reflns_theta_min 1.46
_exptl_absorpt_coefficient_mu 3.465
_exptl_crystal_colour colorless
_exptl_crystal_density_diffrn 1.661
_exptl_crystal_density_method 'not measured'
_exptl_crystal_description block
_exptl_crystal_F_000 592
_exptl_crystal_size_max 0.170
_exptl_crystal_size_mid 0.130
_exptl_crystal_size_min 0.120
_refine_diff_density_max 1.072
_refine_diff_density_min -1.379
_refine_diff_density_rms 0.087
_refine_ls_extinction_method none
_refine_ls_goodness_of_fit_ref 0.876
_refine_ls_hydrogen_treatment mixed
_refine_ls_matrix_type full
_refine_ls_number_parameters 154
_refine_ls_number_reflns 2706
_refine_ls_number_restraints 0
_refine_ls_restrained_S_all 0.876
_refine_ls_R_factor_all 0.0815
_refine_ls_R_factor_gt 0.0554
_refine_ls_shift/su_max 0.000
_refine_ls_shift/su_mean 0.000
_refine_ls_structure_factor_coef Fsqd
_refine_ls_weighting_details 'calc w=1/[\s^2^(Fo^2^)+(0.1216P)^2^+2.7210P] where P=(Fo^2^+2Fc^2^)/3'
_refine_ls_weighting_scheme calc
_refine_ls_wR_factor_gt 0.1719
_refine_ls_wR_factor_ref 0.2005
_reflns_number_gt 1876
_reflns_number_total 2706
_reflns_threshold_expression >2sigma(I)
_cod_data_source_file jo8b01798_si_002.cif
_cod_data_source_block bb
_cod_depositor_comments
;
The following automatic conversions were performed:

data item '_symmetry_cell_setting' value 'Monoclinic' was changed to
'monoclinic' in accordance with the
/home/data/users/saulius/crontab/automatic-downloads/current/ACS/lib/dictionaries/cif_core.dic
dictionary named 'cif_core.dic' version 2.4.2 last updated on
2011-04-26.

Automatic conversion script
Id: cif_fix_values 6909 2019-04-08 15:41:33Z antanas 
;
_cod_original_sg_symbol_H-M 'P2(1)/c  '
_cod_database_code 4035420

loop_
_symmetry_equiv_pos_as_xyz
'x, y, z'
'-x, y+1/2, -z+1/2'
'-x, -y, -z'
'x, -y-1/2, z-1/2'

loop_
_atom_site_label
_atom_site_type_symbol
_atom_site_fract_x
_atom_site_fract_y
_atom_site_fract_z
_atom_site_U_iso_or_equiv
_atom_site_adp_type
_atom_site_occupancy
_atom_site_symmetry_multiplicity
_atom_site_calc_flag
_atom_site_refinement_flags
Br1 Br 0.28632(6) 1.28864(10) 0.80858(6) 0.0952(4) Uani 1 1 d .
O3 O 0.4178(2) 0.7324(5) 0.8346(2) 0.0535(7) Uani 1 1 d .
C12 C 0.4127(3) 0.7296(6) 0.7408(3) 0.0446(8) Uani 1 1 d .
N1 N 0.3553(2) 0.8503(5) 0.6496(3) 0.0432(7) Uani 1 1 d .
O2 O 0.4647(2) 0.6028(6) 0.7081(3) 0.0622(8) Uani 1 1 d .
C2 C 0.2634(3) 1.0303(7) 0.7383(3) 0.0506(10) Uani 1 1 d .
C3 C 0.2131(3) 0.8771(7) 0.7534(3) 0.0503(9) Uani 1 1 d .
H3 H 0.2104 0.7617 0.7100 0.060 Uiso 1 1 calc R
C4 C 0.1607(3) 0.8502(8) 0.8241(3) 0.0508(9) Uani 1 1 d .
C10 C 0.3870(3) 0.8300(8) 0.5586(3) 0.0544(10) Uani 1 1 d .
H10A H 0.4306 0.9399 0.5607 0.065 Uiso 1 1 calc R
H10B H 0.3332 0.8275 0.4854 0.065 Uiso 1 1 calc R
O1 O 0.2879(4) 1.1556(7) 0.5828(4) 0.0976(15) Uani 1 1 d .
C1 C 0.3028(3) 1.0219(7) 0.6516(4) 0.0548(10) Uani 1 1 d .
C11 C 0.4371(4) 0.6240(10) 0.5879(4) 0.0699(14) Uani 1 1 d .
H11A H 0.3943 0.5135 0.5466 0.084 Uiso 1 1 calc R
H11B H 0.4930 0.6225 0.5713 0.084 Uiso 1 1 calc R
C7 C 0.0604(4) 0.7676(12) 0.9543(5) 0.0851(18) Uani 1 1 d .
H7 H 0.0262 0.7410 0.9971 0.102 Uiso 1 1 calc R
C6 C 0.1182(4) 0.9376(10) 0.9763(4) 0.0721(14) Uani 1 1 d .
H6 H 0.1243 1.0249 1.0352 0.087 Uiso 1 1 calc R
C9 C 0.1033(4) 0.6755(9) 0.8049(5) 0.0699(13) Uani 1 1 d .
H9 H 0.0986 0.5837 0.7483 0.084 Uiso 1 1 calc R
C5 C 0.1675(3) 0.9803(8) 0.9118(4) 0.0603(11) Uani 1 1 d .
H5 H 0.2058 1.0975 0.9270 0.072 Uiso 1 1 calc R
C8 C 0.0532(4) 0.6376(12) 0.8695(6) 0.0872(18) Uani 1 1 d .
H8 H 0.0140 0.5218 0.8548 0.105 Uiso 1 1 calc R

loop_
_atom_site_aniso_label
_atom_site_aniso_U_11
_atom_site_aniso_U_22
_atom_site_aniso_U_33
_atom_site_aniso_U_23
_atom_site_aniso_U_13
_atom_site_aniso_U_12
Br1 0.1585(8) 0.0500(4) 0.1056(6) -0.0201(3) 0.0834(5) -0.0133(3)
O3 0.0637(18) 0.0568(17) 0.0408(14) 0.0098(13) 0.0225(13) 0.0075(14)
C12 0.045(2) 0.043(2) 0.045(2) 0.0009(16) 0.0188(17) 0.0018(16)
N1 0.0513(17) 0.0447(17) 0.0351(15) 0.0023(13) 0.0195(13) 0.0028(15)
O2 0.0685(19) 0.067(2) 0.0542(17) 0.0047(15) 0.0287(15) 0.0228(17)
C2 0.061(2) 0.043(2) 0.047(2) -0.0009(17) 0.0213(19) 0.0149(19)
C3 0.052(2) 0.050(2) 0.044(2) -0.0091(18) 0.0148(18) 0.0042(19)
C4 0.043(2) 0.058(2) 0.045(2) -0.0034(19) 0.0123(17) 0.0056(19)
C10 0.063(3) 0.066(3) 0.0378(19) -0.0041(19) 0.0253(19) -0.003(2)
O1 0.154(4) 0.079(3) 0.080(3) 0.041(2) 0.068(3) 0.053(3)
C1 0.070(3) 0.047(2) 0.048(2) 0.0103(18) 0.025(2) 0.013(2)
C11 0.077(3) 0.085(4) 0.051(2) -0.009(2) 0.030(2) 0.017(3)
C7 0.064(3) 0.121(5) 0.077(4) 0.007(4) 0.036(3) -0.003(3)
C6 0.070(3) 0.092(4) 0.062(3) -0.007(3) 0.034(2) 0.008(3)
C9 0.066(3) 0.074(3) 0.063(3) -0.011(3) 0.021(2) -0.010(3)
C5 0.058(2) 0.068(3) 0.056(2) -0.011(2) 0.024(2) 0.000(2)
C8 0.075(4) 0.099(5) 0.085(4) 0.004(4) 0.032(3) -0.021(3)

loop_
_atom_type_symbol
_atom_type_description
_atom_type_scat_dispersion_real
_atom_type_scat_dispersion_imag
_atom_type_scat_source
C C 0.0033 0.0016 'International Tables Vol C Tables 4.2.6.8 and 6.1.1.4'
H H 0.0000 0.0000 'International Tables Vol C Tables 4.2.6.8 and 6.1.1.4'
N N 0.0061 0.0033 'International Tables Vol C Tables 4.2.6.8 and 6.1.1.4'
O O 0.0106 0.0060 'International Tables Vol C Tables 4.2.6.8 and 6.1.1.4'
Br Br -0.2901 2.4595 'International Tables Vol C Tables 4.2.6.8 and 6.1.1.4'

loop_
_geom_angle_atom_site_label_1
_geom_angle_atom_site_label_2
_geom_angle_atom_site_label_3
_geom_angle
O3 C12 O2 123.1(4)
O3 C12 N1 128.2(4)
O2 C12 N1 108.7(3)
C1 N1 C12 127.0(3)
C1 N1 C10 118.8(3)
C12 N1 C10 109.9(3)
C12 O2 C11 110.2(3)
C3 C2 C1 122.2(4)
C3 C2 Br1 126.9(3)
C1 C2 Br1 110.7(3)
C2 C3 C4 133.7(4)
C2 C3 H3 113.1
C4 C3 H3 113.1
C9 C4 C5 117.6(4)
C9 C4 C3 117.1(4)
C5 C4 C3 125.2(4)
N1 C10 C11 100.3(4)
N1 C10 H10A 111.7
C11 C10 H10A 111.7
N1 C10 H10B 111.7
C11 C10 H10B 111.7
H10A C10 H10B 109.5
O1 C1 N1 119.7(4)
O1 C1 C2 122.3(4)
N1 C1 C2 118.0(3)
O2 C11 C10 104.3(4)
O2 C11 H11A 110.9
C10 C11 H11A 110.9
O2 C11 H11B 110.9
C10 C11 H11B 110.9
H11A C11 H11B 108.9
C8 C7 C6 119.7(6)
C8 C7 H7 120.2
C6 C7 H7 120.2
C7 C6 C5 120.5(5)
C7 C6 H6 119.8
C5 C6 H6 119.8
C4 C9 C8 120.5(5)
C4 C9 H9 119.8
C8 C9 H9 119.8
C6 C5 C4 120.9(5)
C6 C5 H5 119.6
C4 C5 H5 119.6
C7 C8 C9 120.8(6)
C7 C8 H8 119.6
C9 C8 H8 119.6

loop_
_geom_bond_atom_site_label_1
_geom_bond_atom_site_label_2
_geom_bond_distance
Br1 C2 1.872(4)
O3 C12 1.198(5)
C12 O2 1.334(5)
C12 N1 1.391(5)
N1 C1 1.381(5)
N1 C10 1.469(5)
O2 C11 1.455(5)
C2 C3 1.322(7)
C2 C1 1.493(6)
C3 C4 1.468(6)
C3 H3 0.9300
C4 C9 1.393(7)
C4 C5 1.393(6)
C10 C11 1.509(8)
C10 H10A 0.9700
C10 H10B 0.9700
O1 C1 1.202(6)
C11 H11A 0.9700
C11 H11B 0.9700
C7 C8 1.362(10)
C7 C6 1.368(9)
C7 H7 0.9300
C6 C5 1.378(7)
C6 H6 0.9300
C9 C8 1.382(8)
C9 H9 0.9300
C5 H5 0.9300
C8 H8 0.9300
